data_4310574
loop_
_publ_author_name
'Kevin K. Klausmeyer'
'Rodney P. Feazell'
'Joseph H. Reibenspies'

_publ_section_title
;
 Two-, Three-, and Four-Coordinate Ag(I) Coordination Polymers Formed by
 the Novel Phosphinite PPh2(3-OCH2C5H4N)
;
_journal_name_full 'Inorganic Chemistry'
_journal_page_first 1130
_journal_page_last 1136
_journal_paper_doi 10.1021/ic035168a
_journal_volume 43
_journal_year 2004
_chemical_formula_sum 'C40 H32 Ag2 F6 N2 O6 P2'
_chemical_formula_weight 1028.36
_chemical_name_systematic
; 
 ? 
;
_space_group_IT_number 2
_symmetry_cell_setting triclinic
_symmetry_space_group_name_Hall '-P 1'
_symmetry_space_group_name_H-M 'P -1'
_atom_sites_solution_hydrogens geom
_atom_sites_solution_primary direct
_atom_sites_solution_secondary difmap
_audit_creation_method SHELXL-97
_cell_angle_alpha 96.721(2)
_cell_angle_beta 95.492(2)
_cell_angle_gamma 105.485(2)
_cell_formula_units_Z 2
_cell_length_a 8.9906(14)
_cell_length_b 9.1032(14)
_cell_length_c 25.965(4)
_cell_measurement_reflns_used 9171
_cell_measurement_temperature 383(2)
_cell_measurement_theta_max 56.15
_cell_measurement_theta_min 4.15
_cell_volume 2015.9(5)
_computing_cell_refinement 'Bruker SMART'
_computing_data_collection 'Bruker SMART'
_computing_data_reduction 'Bruker SAINT'
_computing_molecular_graphics 'Bruker SHELXTL'
_computing_publication_material 'Bruker SHELXTL'
_computing_structure_refinement 'SHELXL-97 (Sheldrick, 1997)'
_computing_structure_solution 'SHELXS-97 (Sheldrick, 1990)'
_diffrn_ambient_temperature 383(2)
_diffrn_measured_fraction_theta_full 0.958
_diffrn_measured_fraction_theta_max 0.958
_diffrn_measurement_device_type 'CCD area detector'
_diffrn_measurement_method 'phi and omega scans'
_diffrn_radiation_monochromator graphite
_diffrn_radiation_source 'fine-focus sealed tube'
_diffrn_radiation_type MoK\a
_diffrn_radiation_wavelength 0.71073
_diffrn_reflns_av_R_equivalents 0.0358
_diffrn_reflns_av_sigmaI/netI 0.0428
_diffrn_reflns_limit_h_max 11
_diffrn_reflns_limit_h_min -11
_diffrn_reflns_limit_k_max 11
_diffrn_reflns_limit_k_min -11
_diffrn_reflns_limit_l_max 33
_diffrn_reflns_limit_l_min -33
_diffrn_reflns_number 27968
_diffrn_reflns_theta_full 27.61
_diffrn_reflns_theta_max 27.61
_diffrn_reflns_theta_min 0.80
_exptl_absorpt_coefficient_mu 1.127
_exptl_absorpt_correction_type multi-scan
_exptl_crystal_colour Colorless
_exptl_crystal_density_diffrn 1.694
_exptl_crystal_density_meas 0
_exptl_crystal_density_method 'not measured'
_exptl_crystal_description Block
_exptl_crystal_F_000 1024
_exptl_crystal_size_max .26
_exptl_crystal_size_mid .22
_exptl_crystal_size_min .15
_refine_diff_density_max 2.177
_refine_diff_density_min -2.382
_refine_diff_density_rms 0.141
_refine_ls_extinction_method none
_refine_ls_goodness_of_fit_ref 1.105
_refine_ls_hydrogen_treatment mixed
_refine_ls_matrix_type full
_refine_ls_number_parameters 546
_refine_ls_number_reflns 8965
_refine_ls_number_restraints 125
_refine_ls_restrained_S_all 1.159
_refine_ls_R_factor_all 0.0567
_refine_ls_R_factor_gt 0.0531
_refine_ls_shift/su_max 0.002
_refine_ls_shift/su_mean 0.000
_refine_ls_structure_factor_coef Fsqd
_refine_ls_weighting_details 'calc w=1/[\s^2^(Fo^2^)+(0.0164P)^2^+16.1014P] where P=(Fo^2^+2Fc^2^)/3'
_refine_ls_weighting_scheme calc
_refine_ls_wR_factor_gt 0.1260
_refine_ls_wR_factor_ref 0.1278
_reflns_number_gt 8222
_reflns_number_total 8965
_reflns_threshold_expression >2sigma(I)
_cod_data_source_file ic035168asi20031008_035131_3.cif
_cod_data_source_block kk14
_cod_depositor_comments
;
The following automatic conversions were performed:
'_symmetry_cell_setting' value 'Triclinic' changed to 'triclinic'
according to '/home/saulius/struct/CIF-dictionaries/cif_core.dic'
dictionary named 'cif_core.dic' version 2.4.1 from 2010-06-29.

Automatic conversion script
Id: cif_fix_enum 1527 2010-12-29 10:47:43Z saulius 
;
_cod_database_code 4310574

loop_
_symmetry_equiv_pos_as_xyz
'x, y, z'
'-x, -y, -z'

loop_
_atom_site_label
_atom_site_type_symbol
_atom_site_fract_x
_atom_site_fract_y
_atom_site_fract_z
_atom_site_U_iso_or_equiv
_atom_site_adp_type
_atom_site_occupancy
_atom_site_symmetry_multiplicity
_atom_site_calc_flag
_atom_site_refinement_flags
_atom_site_disorder_assembly
_atom_site_disorder_group
Ag1 Ag 0.06134(4) 0.71165(4) 0.034142(15) 0.02088(10) Uani 1 1 d . . .
Ag2 Ag 0.78211(4) 0.92750(4) 0.466414(14) 0.02081(10) Uani 1 1 d . . .
P2 P 0.71940(14) 0.95523(14) 0.37806(5) 0.0169(2) Uani 1 1 d . . .
P1 P 0.03859(14) 0.79282(14) 0.12184(5) 0.0169(2) Uani 1 1 d . . .
O1 O -0.0795(4) 0.9000(4) 0.12977(14) 0.0192(7) Uani 1 1 d . . .
O2 O 0.1528(4) 0.4698(4) 0.01982(15) 0.0258(8) Uani 1 1 d . . .
O3 O 0.2101(5) 0.2600(4) 0.04434(17) 0.0331(9) Uani 1 1 d . A .
O4 O 0.6205(4) 1.0801(4) 0.36907(14) 0.0206(7) Uani 1 1 d . . .
O5 O 1.0325(4) 0.8448(4) 0.48406(15) 0.0247(8) Uani 1 1 d . . .
O6 O 1.2461(5) 0.7958(5) 0.45546(17) 0.0348(10) Uani 1 1 d . B .
N1 N -0.2098(5) 1.1781(5) 0.02461(17) 0.0211(9) Uani 1 1 d . . .
N2 N 0.3355(5) 1.2147(5) 0.47523(17) 0.0227(9) Uani 1 1 d . . .
C1 C -0.2341(6) 0.8434(6) 0.0995(2) 0.0227(10) Uani 1 1 d . . .
H1B H -0.3098 0.7998 0.1217 0.027 Uiso 1 1 calc R . .
H1C H -0.2347 0.7632 0.0713 0.027 Uiso 1 1 calc R . .
C2 C -0.2766(6) 0.9738(6) 0.0773(2) 0.0194(10) Uani 1 1 d . . .
C3 C -0.1788(6) 1.0606(6) 0.0465(2) 0.0206(10) Uani 1 1 d . . .
H3A H -0.0873 1.0359 0.0407 0.025 Uiso 1 1 calc R . .
C4 C -0.3457(6) 1.2114(6) 0.03267(19) 0.0222(10) Uani 1 1 d . . .
H4A H -0.3687 1.2926 0.0180 0.027 Uiso 1 1 calc R . .
C5 C -0.4501(6) 1.1296(6) 0.0616(2) 0.0242(11) Uani 1 1 d . . .
H5A H -0.5427 1.1540 0.0658 0.029 Uiso 1 1 calc R . .
C6 C -0.4156(6) 1.0098(6) 0.0847(2) 0.0207(10) Uani 1 1 d . . .
H6A H -0.4843 0.9543 0.1048 0.025 Uiso 1 1 calc R . .
C7 C -0.0218(6) 0.6384(6) 0.1605(2) 0.0219(10) Uani 1 1 d . . .
C8 C -0.0516(8) 0.4858(7) 0.1367(3) 0.0352(14) Uani 1 1 d . . .
H8A H -0.0432 0.4646 0.1014 0.042 Uiso 1 1 calc R . .
C9 C -0.0935(9) 0.3660(7) 0.1654(3) 0.0467(18) Uani 1 1 d . . .
H9A H -0.1131 0.2647 0.1494 0.056 Uiso 1 1 calc R . .
C10 C -0.1062(7) 0.3968(7) 0.2180(3) 0.0393(15) Uani 1 1 d . . .
H10A H -0.1339 0.3159 0.2372 0.047 Uiso 1 1 calc R . .
C11 C -0.0778(7) 0.5474(7) 0.2423(2) 0.0317(13) Uani 1 1 d . . .
H11A H -0.0865 0.5675 0.2776 0.038 Uiso 1 1 calc R . .
C12 C -0.0364(7) 0.6683(7) 0.2136(2) 0.0283(12) Uani 1 1 d . . .
H12A H -0.0183 0.7693 0.2298 0.034 Uiso 1 1 calc R . .
C13 C 0.2123(6) 0.9219(6) 0.16142(19) 0.0186(9) Uani 1 1 d . . .
C14 C 0.3078(6) 0.8662(6) 0.1951(2) 0.0250(11) Uani 1 1 d . . .
H14A H 0.2802 0.7622 0.1987 0.030 Uiso 1 1 calc R . .
C15 C 0.4445(7) 0.9662(7) 0.2235(2) 0.0313(13) Uani 1 1 d . . .
H15A H 0.5063 0.9293 0.2466 0.038 Uiso 1 1 calc R . .
C16 C 0.4881(7) 1.1206(7) 0.2172(2) 0.0312(12) Uani 1 1 d . . .
H16A H 0.5791 1.1868 0.2362 0.037 Uiso 1 1 calc R . .
C17 C 0.3961(6) 1.1770(6) 0.1826(2) 0.0255(11) Uani 1 1 d . . .
H17A H 0.4257 1.2803 0.1783 0.031 Uiso 1 1 calc R . .
C18 C 0.2591(6) 1.0772(6) 0.1544(2) 0.0208(10) Uani 1 1 d . . .
H18A H 0.1986 1.1140 0.1309 0.025 Uiso 1 1 calc R . .
C19 C 0.2291(6) 0.3993(6) 0.0452(2) 0.0227(10) Uani 1 1 d . . .
C21 C 0.6793(6) 1.2311(6) 0.4013(2) 0.0233(10) Uani 1 1 d . . .
H21A H 0.7294 1.3069 0.3804 0.028 Uiso 1 1 calc R . .
H21B H 0.7556 1.2276 0.4298 0.028 Uiso 1 1 calc R . .
C22 C 0.5446(6) 1.2756(6) 0.4227(2) 0.0202(10) Uani 1 1 d . . .
C23 C 0.4582(6) 1.1846(6) 0.4555(2) 0.0205(10) Uani 1 1 d . . .
H23A H 0.4876 1.0990 0.4641 0.025 Uiso 1 1 calc R . .
C24 C 0.2967(6) 1.3425(7) 0.4639(2) 0.0266(11) Uani 1 1 d . . .
H24A H 0.2116 1.3645 0.4774 0.032 Uiso 1 1 calc R . .
C25 C 0.3778(7) 1.4409(7) 0.4334(2) 0.0293(12) Uani 1 1 d . . .
H25A H 0.3496 1.5291 0.4272 0.035 Uiso 1 1 calc R . .
C26 C 0.5035(6) 1.4064(6) 0.4118(2) 0.0260(11) Uani 1 1 d . . .
H26A H 0.5586 1.4701 0.3904 0.031 Uiso 1 1 calc R . .
C27 C 0.5870(6) 0.7898(6) 0.3354(2) 0.0197(10) Uani 1 1 d . . .
C28 C 0.6367(7) 0.7041(7) 0.2963(2) 0.0305(12) Uani 1 1 d . . .
H28A H 0.7408 0.7317 0.2910 0.037 Uiso 1 1 calc R . .
C29 C 0.5317(7) 0.5768(8) 0.2647(3) 0.0394(15) Uani 1 1 d . . .
H29A H 0.5662 0.5204 0.2385 0.047 Uiso 1 1 calc R . .
C30 C 0.3765(7) 0.5341(7) 0.2723(3) 0.0345(13) Uani 1 1 d . . .
H30A H 0.3060 0.4507 0.2509 0.041 Uiso 1 1 calc R . .
C31 C 0.3274(7) 0.6169(7) 0.3122(2) 0.0324(13) Uani 1 1 d . . .
H31A H 0.2236 0.5876 0.3177 0.039 Uiso 1 1 calc R . .
C32 C 0.4313(6) 0.7434(7) 0.3441(2) 0.0254(11) Uani 1 1 d . . .
H32A H 0.3972 0.7970 0.3711 0.031 Uiso 1 1 calc R . .
C33 C 0.8872(6) 1.0119(6) 0.3430(2) 0.0195(10) Uani 1 1 d . . .
C34 C 1.0346(6) 1.0221(8) 0.3686(2) 0.0315(13) Uani 1 1 d . . .
H34A H 1.0457 1.0037 0.4030 0.038 Uiso 1 1 calc R . .
C35 C 1.1656(7) 1.0600(8) 0.3422(2) 0.0360(14) Uani 1 1 d . . .
H35A H 1.2628 1.0620 0.3586 0.043 Uiso 1 1 calc R . .
C36 C 1.1504(7) 1.0943(7) 0.2919(2) 0.0314(13) Uani 1 1 d . . .
H36A H 1.2380 1.1233 0.2750 0.038 Uiso 1 1 calc R . .
C37 C 1.0056(7) 1.0855(7) 0.2668(2) 0.0309(12) Uani 1 1 d . . .
H37A H 0.9959 1.1066 0.2327 0.037 Uiso 1 1 calc R . .
C38 C 0.8742(7) 1.0458(7) 0.2917(2) 0.0276(11) Uani 1 1 d . . .
H38A H 0.7773 1.0416 0.2744 0.033 Uiso 1 1 calc R . .
C39 C 1.1056(6) 0.7700(6) 0.4573(2) 0.0231(10) Uani 1 1 d . . .
C20 C 0.3590(6) 0.5002(4) 0.0853(2) 0.0460(18) Uani 0.626(11) 1 d PD A 1
F1 F 0.3252(7) 0.4905(7) 0.1342(2) 0.0455(16) Uani 0.626(11) 1 d PD A 1
F2 F 0.3881(14) 0.6526(5) 0.0859(5) 0.0455(16) Uani 0.626(11) 1 d PD A 1
F3 F 0.4927(6) 0.4613(8) 0.0880(3) 0.0455(16) Uani 0.626(11) 1 d PD A 1
C20A C 0.3590(6) 0.5002(4) 0.0853(2) 0.0460(18) Uani 0.374(11) 1 d PD A 2
F1A F 0.4685(11) 0.5256(13) 0.0531(4) 0.090(5) Uani 0.374(11) 1 d PD A 2
F2A F 0.380(3) 0.6529(6) 0.0932(11) 0.090(5) Uani 0.374(11) 1 d PD A 2
F3A F 0.4573(18) 0.4512(14) 0.1164(7) 0.090(5) Uani 0.374(11) 1 d PD A 2
C40 C 0.9974(5) 0.6219(5) 0.42442(18) 0.0336(13) Uani 0.33 1 d PD B 1
F4 F 0.9081(14) 0.5286(11) 0.4527(4) 0.041(2) Uani 0.33 1 d PD B 1
F5 F 0.8876(12) 0.6450(15) 0.3902(4) 0.041(2) Uani 0.33 1 d PD B 1
F6 F 1.061(2) 0.5232(15) 0.3987(6) 0.041(2) Uani 0.33 1 d PD B 1
C40A C 0.9974(5) 0.6219(5) 0.42442(18) 0.0336(13) Uani 0.33 1 d PD B 2
F4A F 0.9684(13) 0.5109(9) 0.4549(4) 0.0340(18) Uani 0.33 1 d PD B 2
F5A F 1.0651(17) 0.5537(15) 0.3886(5) 0.0340(18) Uani 0.33 1 d PD B 2
F6A F 0.8524(8) 0.6228(16) 0.4071(6) 0.0340(18) Uani 0.33 1 d PD B 2
C40B C 0.9974(5) 0.6219(5) 0.42442(18) 0.0336(13) Uani 0.33 1 d PD B 3
F4B F 0.8461(7) 0.586(2) 0.4303(7) 0.068(3) Uani 0.33 1 d PD B 3
F5B F 0.9943(18) 0.6630(14) 0.3765(3) 0.068(3) Uani 0.33 1 d PD B 3
F6B F 1.055(2) 0.5002(14) 0.4197(7) 0.068(3) Uani 0.33 1 d PD B 3

loop_
_atom_site_aniso_label
_atom_site_aniso_U_11
_atom_site_aniso_U_22
_atom_site_aniso_U_33
_atom_site_aniso_U_23
_atom_site_aniso_U_13
_atom_site_aniso_U_12
Ag1 0.02248(19) 0.0209(2) 0.01933(19) 0.00134(14) 0.00262(14) 0.00707(15)
Ag2 0.02144(19) 0.0250(2) 0.01680(19) 0.00367(14) 0.00280(14) 0.00759(15)
P2 0.0172(6) 0.0188(6) 0.0156(6) 0.0026(5) 0.0025(4) 0.0063(5)
P1 0.0168(6) 0.0164(6) 0.0177(6) 0.0022(5) 0.0009(4) 0.0055(5)
O1 0.0169(16) 0.0208(17) 0.0207(17) 0.0006(14) -0.0006(13) 0.0087(14)
O2 0.0249(19) 0.0213(18) 0.031(2) -0.0015(15) -0.0050(15) 0.0113(15)
O3 0.035(2) 0.0204(19) 0.042(2) 0.0044(17) -0.0042(18) 0.0084(17)
O4 0.0222(17) 0.0210(17) 0.0190(17) -0.0014(14) -0.0005(13) 0.0095(14)
O5 0.0227(18) 0.0269(19) 0.0244(19) -0.0015(15) 0.0000(14) 0.0103(15)
O6 0.0205(19) 0.044(2) 0.038(2) -0.0011(19) 0.0059(17) 0.0072(18)
N1 0.023(2) 0.020(2) 0.021(2) 0.0028(17) 0.0033(17) 0.0081(17)
N2 0.024(2) 0.027(2) 0.020(2) 0.0037(17) 0.0037(17) 0.0118(18)
C1 0.016(2) 0.020(2) 0.031(3) 0.006(2) 0.0003(19) 0.0033(19)
C2 0.020(2) 0.017(2) 0.021(2) 0.0004(18) -0.0005(18) 0.0067(19)
C3 0.017(2) 0.020(2) 0.026(3) 0.0002(19) 0.0023(19) 0.0086(19)
C4 0.030(3) 0.022(2) 0.016(2) 0.0016(19) 0.0001(19) 0.012(2)
C5 0.021(2) 0.024(3) 0.030(3) 0.003(2) 0.005(2) 0.011(2)
C6 0.020(2) 0.022(2) 0.020(2) 0.0024(19) 0.0049(18) 0.0053(19)
C7 0.017(2) 0.023(3) 0.027(3) 0.008(2) 0.0014(19) 0.0060(19)
C8 0.041(3) 0.021(3) 0.037(3) 0.001(2) 0.000(3) 0.000(2)
C9 0.061(5) 0.022(3) 0.046(4) 0.007(3) 0.001(3) -0.006(3)
C10 0.030(3) 0.030(3) 0.060(4) 0.025(3) 0.009(3) 0.004(2)
C11 0.027(3) 0.043(3) 0.033(3) 0.017(3) 0.012(2) 0.017(3)
C12 0.032(3) 0.027(3) 0.031(3) 0.010(2) 0.010(2) 0.013(2)
C13 0.018(2) 0.020(2) 0.017(2) 0.0013(18) 0.0032(18) 0.0052(19)
C14 0.021(2) 0.026(3) 0.030(3) 0.009(2) 0.002(2) 0.007(2)
C15 0.023(3) 0.040(3) 0.031(3) 0.012(3) -0.003(2) 0.007(2)
C16 0.022(3) 0.037(3) 0.028(3) 0.002(2) 0.002(2) -0.001(2)
C17 0.028(3) 0.021(3) 0.025(3) 0.002(2) 0.006(2) 0.002(2)
C18 0.022(2) 0.021(2) 0.019(2) 0.0050(19) 0.0020(19) 0.006(2)
C19 0.023(2) 0.022(3) 0.025(3) 0.004(2) 0.004(2) 0.010(2)
C21 0.021(2) 0.018(2) 0.032(3) 0.003(2) 0.005(2) 0.0054(19)
C22 0.021(2) 0.021(2) 0.019(2) 0.0012(19) 0.0015(18) 0.0081(19)
C23 0.020(2) 0.020(2) 0.024(3) 0.0031(19) 0.0014(19) 0.0104(19)
C24 0.024(3) 0.032(3) 0.029(3) 0.006(2) 0.009(2) 0.014(2)
C25 0.034(3) 0.028(3) 0.035(3) 0.012(2) 0.010(2) 0.018(2)
C26 0.027(3) 0.026(3) 0.029(3) 0.011(2) 0.009(2) 0.009(2)
C27 0.020(2) 0.020(2) 0.020(2) 0.0050(19) 0.0017(18) 0.0067(19)
C28 0.023(3) 0.028(3) 0.038(3) -0.005(2) 0.004(2) 0.006(2)
C29 0.032(3) 0.035(3) 0.044(4) -0.014(3) 0.007(3) 0.004(3)
C30 0.029(3) 0.027(3) 0.039(3) -0.003(2) -0.004(2) -0.001(2)
C31 0.025(3) 0.036(3) 0.031(3) 0.006(2) 0.003(2) -0.001(2)
C32 0.024(3) 0.030(3) 0.020(3) 0.001(2) 0.005(2) 0.005(2)
C33 0.020(2) 0.017(2) 0.022(2) 0.0016(18) 0.0057(19) 0.0066(19)
C34 0.022(3) 0.048(4) 0.023(3) 0.006(2) 0.001(2) 0.006(2)
C35 0.020(3) 0.053(4) 0.030(3) 0.000(3) 0.002(2) 0.005(3)
C36 0.029(3) 0.027(3) 0.036(3) 0.003(2) 0.015(2) 0.002(2)
C37 0.037(3) 0.035(3) 0.025(3) 0.011(2) 0.012(2) 0.013(3)
C38 0.026(3) 0.036(3) 0.025(3) 0.008(2) 0.007(2) 0.015(2)
C39 0.023(3) 0.028(3) 0.020(2) 0.006(2) 0.0016(19) 0.011(2)
C20 0.046(4) 0.033(3) 0.057(5) 0.003(3) -0.017(3) 0.018(3)
F1 0.038(2) 0.037(2) 0.055(3) -0.0079(17) -0.0187(17) 0.0141(17)
F2 0.038(2) 0.037(2) 0.055(3) -0.0079(17) -0.0187(17) 0.0141(17)
F3 0.038(2) 0.037(2) 0.055(3) -0.0079(17) -0.0187(17) 0.0141(17)
C20A 0.046(4) 0.033(3) 0.057(5) 0.003(3) -0.017(3) 0.018(3)
F1A 0.100(8) 0.029(4) 0.114(9) -0.010(4) -0.070(7) 0.010(4)
F2A 0.100(8) 0.029(4) 0.114(9) -0.010(4) -0.070(7) 0.010(4)
F3A 0.100(8) 0.029(4) 0.114(9) -0.010(4) -0.070(7) 0.010(4)
C40 0.024(3) 0.041(3) 0.035(3) -0.009(3) 0.002(2) 0.016(3)
F4 0.025(3) 0.033(4) 0.059(5) -0.012(4) 0.009(3) 0.005(3)
F5 0.025(3) 0.033(4) 0.059(5) -0.012(4) 0.009(3) 0.005(3)
F6 0.025(3) 0.033(4) 0.059(5) -0.012(4) 0.009(3) 0.005(3)
C40A 0.024(3) 0.041(3) 0.035(3) -0.009(3) 0.002(2) 0.016(3)
F4A 0.021(3) 0.028(4) 0.050(4) -0.009(3) 0.006(3) 0.009(3)
F5A 0.021(3) 0.028(4) 0.050(4) -0.009(3) 0.006(3) 0.009(3)
F6A 0.021(3) 0.028(4) 0.050(4) -0.009(3) 0.006(3) 0.009(3)
C40B 0.024(3) 0.041(3) 0.035(3) -0.009(3) 0.002(2) 0.016(3)
F4B 0.066(6) 0.052(5) 0.073(7) -0.029(5) -0.011(5) 0.016(5)
F5B 0.066(6) 0.052(5) 0.073(7) -0.029(5) -0.011(5) 0.016(5)
F6B 0.066(6) 0.052(5) 0.073(7) -0.029(5) -0.011(5) 0.016(5)

loop_
_atom_type_symbol
_atom_type_description
_atom_type_scat_dispersion_real
_atom_type_scat_dispersion_imag
_atom_type_scat_source
C C 0.0033 0.0016 'International Tables Vol C Tables 4.2.6.8 and 6.1.1.4'
H H 0.0000 0.0000 'International Tables Vol C Tables 4.2.6.8 and 6.1.1.4'
N N 0.0061 0.0033 'International Tables Vol C Tables 4.2.6.8 and 6.1.1.4'
O O 0.0106 0.0060 'International Tables Vol C Tables 4.2.6.8 and 6.1.1.4'
F F 0.0171 0.0103 'International Tables Vol C Tables 4.2.6.8 and 6.1.1.4'
P P 0.1023 0.0942 'International Tables Vol C Tables 4.2.6.8 and 6.1.1.4'
Ag Ag -0.8971 1.1015 'International Tables Vol C Tables 4.2.6.8 and 6.1.1.4'

loop_
_geom_angle_atom_site_label_1
_geom_angle_atom_site_label_2
_geom_angle_atom_site_label_3
_geom_angle
_geom_angle_site_symmetry_1
_geom_angle_site_symmetry_3
_geom_angle_publ_flag
N1 Ag1 P1 133.36(11) 2_575 . ?
N1 Ag1 O2 103.06(15) 2_575 2_565 ?
P1 Ag1 O2 119.72(10) . 2_565 ?
N1 Ag1 O2 91.60(14) 2_575 . ?
P1 Ag1 O2 114.52(10) . . ?
O2 Ag1 O2 76.48(13) 2_565 . ?
N2 Ag2 P2 136.26(12) 2_676 . ?
N2 Ag2 O5 107.22(15) 2_676 2_776 ?
P2 Ag2 O5 112.73(10) . 2_776 ?
N2 Ag2 O5 92.18(14) 2_676 . ?
P2 Ag2 O5 113.91(9) . . ?
O5 Ag2 O5 75.88(14) 2_776 . ?
O4 P2 C27 97.8(2) . . ?
O4 P2 C33 105.2(2) . . ?
C27 P2 C33 104.5(2) . . ?
O4 P2 Ag2 115.24(14) . . ?
C27 P2 Ag2 117.52(17) . . ?
C33 P2 Ag2 114.52(17) . . ?
O1 P1 C7 105.9(2) . . ?
O1 P1 C13 98.6(2) . . ?
C7 P1 C13 103.6(2) . . ?
O1 P1 Ag1 115.01(14) . . ?
C7 P1 Ag1 115.05(18) . . ?
C13 P1 Ag1 116.66(16) . . ?
C1 O1 P1 116.8(3) . . ?
C19 O2 Ag1 109.2(3) . 2_565 ?
C19 O2 Ag1 138.6(3) . . ?
Ag1 O2 Ag1 103.52(13) 2_565 . ?
C21 O4 P2 116.6(3) . . ?
C39 O5 Ag2 108.5(3) . 2_776 ?
C39 O5 Ag2 135.3(3) . . ?
Ag2 O5 Ag2 104.12(13) 2_776 . ?
C3 N1 C4 117.6(4) . . ?
C3 N1 Ag1 120.4(3) . 2_575 ?
C4 N1 Ag1 121.2(3) . 2_575 ?
C23 N2 C24 117.9(5) . . ?
C23 N2 Ag2 120.2(3) . 2_676 ?
C24 N2 Ag2 121.5(3) . 2_676 ?
O1 C1 C2 109.5(4) . . ?
O1 C1 H1B 109.8 . . ?
C2 C1 H1B 109.8 . . ?
O1 C1 H1C 109.8 . . ?
C2 C1 H1C 109.8 . . ?
H1B C1 H1C 108.2 . . ?
C3 C2 C6 117.6(5) . . ?
C3 C2 C1 120.0(4) . . ?
C6 C2 C1 122.3(5) . . ?
N1 C3 C2 123.6(5) . . ?
N1 C3 H3A 118.2 . . ?
C2 C3 H3A 118.2 . . ?
N1 C4 C5 122.5(5) . . ?
N1 C4 H4A 118.7 . . ?
C5 C4 H4A 118.7 . . ?
C4 C5 C6 119.3(5) . . ?
C4 C5 H5A 120.3 . . ?
C6 C5 H5A 120.3 . . ?
C5 C6 C2 119.3(5) . . ?
C5 C6 H6A 120.3 . . ?
C2 C6 H6A 120.3 . . ?
C8 C7 C12 119.1(5) . . ?
C8 C7 P1 119.1(4) . . ?
C12 C7 P1 121.8(4) . . ?
C9 C8 C7 120.4(6) . . ?
C9 C8 H8A 119.8 . . ?
C7 C8 H8A 119.8 . . ?
C8 C9 C10 120.1(6) . . ?
C8 C9 H9A 120.0 . . ?
C10 C9 H9A 120.0 . . ?
C9 C10 C11 120.4(6) . . ?
C9 C10 H10A 119.8 . . ?
C11 C10 H10A 119.8 . . ?
C10 C11 C12 119.9(6) . . ?
C10 C11 H11A 120.1 . . ?
C12 C11 H11A 120.1 . . ?
C11 C12 C7 120.1(6) . . ?
C11 C12 H12A 119.9 . . ?
C7 C12 H12A 119.9 . . ?
C14 C13 C18 119.3(5) . . ?
C14 C13 P1 121.1(4) . . ?
C18 C13 P1 119.4(4) . . ?
C13 C14 C15 120.2(5) . . ?
C13 C14 H14A 119.9 . . ?
C15 C14 H14A 119.9 . . ?
C16 C15 C14 120.1(5) . . ?
C16 C15 H15A 120.0 . . ?
C14 C15 H15A 120.0 . . ?
C15 C16 C17 120.3(5) . . ?
C15 C16 H16A 119.8 . . ?
C17 C16 H16A 119.8 . . ?
C18 C17 C16 119.6(5) . . ?
C18 C17 H17A 120.2 . . ?
C16 C17 H17A 120.2 . . ?
C17 C18 C13 120.5(5) . . ?
C17 C18 H18A 119.8 . . ?
C13 C18 H18A 119.8 . . ?
O3 C19 O2 130.1(5) . . ?
O3 C19 C20 114.8(4) . . ?
O2 C19 C20 115.0(4) . . ?
O4 C21 C22 108.8(4) . . ?
O4 C21 H21A 109.9 . . ?
C22 C21 H21A 109.9 . . ?
O4 C21 H21B 109.9 . . ?
C22 C21 H21B 109.9 . . ?
H21A C21 H21B 108.3 . . ?
C26 C22 C23 118.0(5) . . ?
C26 C22 C21 122.3(5) . . ?
C23 C22 C21 119.7(4) . . ?
N2 C23 C22 123.3(5) . . ?
N2 C23 H23A 118.4 . . ?
C22 C23 H23A 118.4 . . ?
N2 C24 C25 122.8(5) . . ?
N2 C24 H24A 118.6 . . ?
C25 C24 H24A 118.6 . . ?
C24 C25 C26 119.0(5) . . ?
C24 C25 H25A 120.5 . . ?
C26 C25 H25A 120.5 . . ?
C22 C26 C25 119.1(5) . . ?
C22 C26 H26A 120.5 . . ?
C25 C26 H26A 120.5 . . ?
C28 C27 C32 119.0(5) . . ?
C28 C27 P2 122.3(4) . . ?
C32 C27 P2 118.6(4) . . ?
C27 C28 C29 120.6(5) . . ?
C27 C28 H28A 119.7 . . ?
C29 C28 H28A 119.7 . . ?
C30 C29 C28 120.2(6) . . ?
C30 C29 H29A 119.9 . . ?
C28 C29 H29A 119.9 . . ?
C31 C30 C29 119.3(5) . . ?
C31 C30 H30A 120.3 . . ?
C29 C30 H30A 120.3 . . ?
C30 C31 C32 120.9(5) . . ?
C30 C31 H31A 119.5 . . ?
C32 C31 H31A 119.5 . . ?
C31 C32 C27 119.9(5) . . ?
C31 C32 H32A 120.1 . . ?
C27 C32 H32A 120.1 . . ?
C34 C33 C38 119.0(5) . . ?
C34 C33 P2 118.3(4) . . ?
C38 C33 P2 122.7(4) . . ?
C33 C34 C35 119.9(5) . . ?
C33 C34 H34A 120.1 . . ?
C35 C34 H34A 120.1 . . ?
C36 C35 C34 120.1(6) . . ?
C36 C35 H35A 119.9 . . ?
C34 C35 H35A 119.9 . . ?
C37 C36 C35 120.0(5) . . ?
C37 C36 H36A 120.0 . . ?
C35 C36 H36A 120.0 . . ?
C36 C37 C38 120.9(5) . . ?
C36 C37 H37A 119.5 . . ?
C38 C37 H37A 119.5 . . ?
C37 C38 C33 120.0(5) . . ?
C37 C38 H38A 120.0 . . ?
C33 C38 H38A 120.0 . . ?
O6 C39 O5 129.9(5) . . ?
O6 C39 C40 117.5(5) . . ?
O5 C39 C40 112.5(4) . . ?
F3 C20 F2 109.9(6) . . ?
F3 C20 F1 100.7(5) . . ?
F2 C20 F1 99.6(7) . . ?
F3 C20 C19 115.8(5) . . ?
F2 C20 C19 116.6(7) . . ?
F1 C20 C19 111.8(5) . . ?
F6 C40 F5 106.9(10) . . ?
F6 C40 F4 100.7(8) . . ?
F5 C40 F4 100.4(8) . . ?
F6 C40 C39 118.6(9) . . ?
F5 C40 C39 114.5(7) . . ?
F4 C40 C39 113.5(6) . . ?

loop_
_geom_bond_atom_site_label_1
_geom_bond_atom_site_label_2
_geom_bond_distance
_geom_bond_site_symmetry_2
_geom_bond_publ_flag
Ag1 N1 2.269(4) 2_575 ?
Ag1 P1 2.3556(13) . ?
Ag1 O2 2.375(4) 2_565 ?
Ag1 O2 2.549(4) . ?
Ag2 N2 2.264(5) 2_676 ?
Ag2 P2 2.3681(13) . ?
Ag2 O5 2.419(4) 2_776 ?
Ag2 O5 2.576(4) . ?
P2 O4 1.643(4) . ?
P2 C27 1.820(5) . ?
P2 C33 1.824(5) . ?
P1 O1 1.634(4) . ?
P1 C7 1.817(5) . ?
P1 C13 1.818(5) . ?
O1 C1 1.459(6) . ?
O2 C19 1.252(6) . ?
O2 Ag1 2.375(4) 2_565 ?
O3 C19 1.230(7) . ?
O4 C21 1.459(6) . ?
O5 C39 1.262(6) . ?
O5 Ag2 2.419(4) 2_776 ?
O6 C39 1.228(7) . ?
N1 C3 1.347(7) . ?
N1 C4 1.363(7) . ?
N1 Ag1 2.269(4) 2_575 ?
N2 C23 1.338(6) . ?
N2 C24 1.355(7) . ?
N2 Ag2 2.264(4) 2_676 ?
C1 C2 1.499(7) . ?
C1 H1B 0.9700 . ?
C1 H1C 0.9700 . ?
C2 C3 1.397(7) . ?
C2 C6 1.398(7) . ?
C3 H3A 0.9300 . ?
C4 C5 1.377(8) . ?
C4 H4A 0.9300 . ?
C5 C6 1.393(7) . ?
C5 H5A 0.9300 . ?
C6 H6A 0.9300 . ?
C7 C8 1.397(8) . ?
C7 C12 1.401(8) . ?
C8 C9 1.382(9) . ?
C8 H8A 0.9300 . ?
C9 C10 1.383(10) . ?
C9 H9A 0.9300 . ?
C10 C11 1.386(9) . ?
C10 H10A 0.9300 . ?
C11 C12 1.388(8) . ?
C11 H11A 0.9300 . ?
C12 H12A 0.9300 . ?
C13 C14 1.397(7) . ?
C13 C18 1.403(7) . ?
C14 C15 1.398(8) . ?
C14 H14A 0.9300 . ?
C15 C16 1.388(9) . ?
C15 H15A 0.9300 . ?
C16 C17 1.397(8) . ?
C16 H16A 0.9300 . ?
C17 C18 1.396(7) . ?
C17 H17A 0.9300 . ?
C18 H18A 0.9300 . ?
C19 C20 1.503(7) . ?
C21 C22 1.509(7) . ?
C21 H21A 0.9700 . ?
C21 H21B 0.9700 . ?
C22 C26 1.389(7) . ?
C22 C23 1.402(7) . ?
C23 H23A 0.9300 . ?
C24 C25 1.375(8) . ?
C24 H24A 0.9300 . ?
C25 C26 1.400(8) . ?
C25 H25A 0.9300 . ?
C26 H26A 0.9300 . ?
C27 C28 1.389(8) . ?
C27 C32 1.398(7) . ?
C28 C29 1.396(8) . ?
C28 H28A 0.9300 . ?
C29 C30 1.385(9) . ?
C29 H29A 0.9300 . ?
C30 C31 1.384(9) . ?
C30 H30A 0.9300 . ?
C31 C32 1.393(8) . ?
C31 H31A 0.9300 . ?
C32 H32A 0.9300 . ?
C33 C34 1.400(7) . ?
C33 C38 1.403(7) . ?
C34 C35 1.403(8) . ?
C34 H34A 0.9300 . ?
C35 C36 1.379(9) . ?
C35 H35A 0.9300 . ?
C36 C37 1.378(9) . ?
C36 H36A 0.9300 . ?
C37 C38 1.384(8) . ?
C37 H37A 0.9300 . ?
C38 H38A 0.9300 . ?
C39 C40 1.538(7) . ?
C20 F3 1.3390(11) . ?
C20 F2 1.3391(11) . ?
C20 F1 1.3417(11) . ?
C40 F6 1.3397(11) . ?
C40 F5 1.3400(11) . ?
C40 F4 1.3406(11) . ?
